data_4322308
loop_
_publ_author_name
'Ra\'ul Chiozzone'
'Ricardo Gonz\'alez'
'Carlos Kremer'
'Giovanni De Munno'
'Joan Cano'
'Francesc Lloret'
'Miguel Julve'
'Juan Faus'

_publ_section_title
;
 Synthesis, Crystal Structure, and Magnetic Properties of
 Tetraphenylarsonium Tetrachloro(oxalato)rhenate(IV) and
 Bis(2,2'-bipyridine)tetrachloro(\m-oxalato)copper(II)rhenium(IV)
;
_journal_name_full 'Inorganic Chemistry'
_journal_page_first 4745
_journal_page_last 4752
_journal_paper_doi 10.1021/ic990376h
_journal_volume 38
_journal_year 1999
_chemical_compound_source 'chemical synthesis'
_chemical_formula_moiety (AsPh4)2[ReCl4(ox)
_chemical_formula_sum 'C50 H40 As2 Cl4 O4 Re'
_chemical_formula_weight 1182.7
_chemical_name_systematic ?
_space_group_IT_number 14
_symmetry_cell_setting monoclinic
_symmetry_space_group_name_Hall '-P 2ybc'
_symmetry_space_group_name_H-M 'P 1 21/c 1'
_cell_angle_alpha 90.
_cell_angle_beta 96.59(2)
_cell_angle_gamma 90.
_cell_formula_units_Z 4
_cell_length_a 22.250(5)
_cell_length_b 11.245(3)
_cell_length_c 19.089(4)
_cell_measurement_radiation 'Mo K\a'
_cell_measurement_temperature 295
_cell_measurement_wavelength 0.710730
_cell_volume 4744.5(19)
_computing_cell_refinement 'Siemens P3/V'
_computing_data_collection 'Siemens P3/V,(VMS vers 4.21/V, 1990)'
_computing_data_reduction 'Siemens SHELXTL-PLUS,(VMS vers 4.21/V , 1990)'
_computing_molecular_graphics 'Siemens XP'
_computing_publication_material 'Siemens SHELXTL-PLUS and PARST'
_computing_structure_refinement 'Siemens SHELXTL-PLUS'
_computing_structure_solution 'Siemens SHELXTL-PLUS'
_diffrn_ambient_temperature 295
_diffrn_measurement_device 'Siemens R3m/V diffractometer'
_diffrn_measurement_method \w\
_diffrn_radiation_monochromator 'highly-oriented graphite crystal'
_diffrn_radiation_source 'fine-focus xray_tube'
_diffrn_radiation_type 'Mo K\a'
_diffrn_radiation_wavelength 0.710730
_diffrn_reflns_av_R_equivalents 2.06
_diffrn_reflns_limit_h_max 26
_diffrn_reflns_limit_h_min -22
_diffrn_reflns_limit_k_max 13
_diffrn_reflns_limit_k_min 0
_diffrn_reflns_limit_l_max 22
_diffrn_reflns_limit_l_min 0
_diffrn_reflns_number 7506
_diffrn_reflns_theta_max 27.0
_diffrn_reflns_theta_min 1.5
_exptl_absorpt_coefficient_mu 42.14
_exptl_crystal_colour light_green
_exptl_crystal_density_diffrn 1.656
_exptl_crystal_description plates
_exptl_crystal_F_000 2324
_exptl_crystal_size_max 0.40
_exptl_crystal_size_mid 0.38
_exptl_crystal_size_min 0.25
_refine_diff_density_max 0.81
_refine_diff_density_min -0.83
_refine_ls_extinction_method none
_refine_ls_goodness_of_fit_obs 1.34
_refine_ls_hydrogen_treatment constr
_refine_ls_matrix_type full
_refine_ls_number_parameters 550
_refine_ls_number_reflns 5317
_refine_ls_R_factor_all 4.69
_refine_ls_R_factor_obs 3.43
_refine_ls_shift/esd_max 0.003
_refine_ls_shift/esd_mean 0.001
_refine_ls_structure_factor_coef F
_refine_ls_weighting_details 'w = 1/(\s^2^(F)+ 0.0009*F^2^))'
_refine_ls_weighting_scheme calc
_refine_ls_wR_factor_all 5.33
_refine_ls_wR_factor_obs 4.89
_reflns_number_observed 5317
_reflns_number_total 6732
_reflns_observed_criterion >3\s(I)
_cod_data_source_file ic990376h_1.cif
_cod_data_source_block (1)
_cod_depositor_comments
;
The following automatic conversions were performed:

'_refine_ls_weighting_scheme' value '1/(\s^2^(F)+ 0.0009*F^2^))' was
changed to 'calc'. New tag '_refine_ls_weighting_details' was
created. The value of the new tag was set to 'w = 1/(\s^2^(F)+
0.0009*F^2^))'.

Automatic conversion script
Id: cif_fix_values 3143 2015-03-26 13:38:13Z robertas 
;
_cod_original_cell_volume 4745(2)
_cod_original_sg_symbol_H-M 'P 1 2/m 1'
_cod_original_formula_sum 'C50 H40 As2 Cl4 O4 Re1'
_cod_database_code 4322308

loop_
_symmetry_equiv_pos_as_xyz
x,y,z
-x,1/2+y,1/2-z
-x,-y,-z
x,1/2-y,1/2+z

loop_
_atom_site_aniso_label
_atom_site_aniso_U_11
_atom_site_aniso_U_22
_atom_site_aniso_U_33
_atom_site_aniso_U_23
_atom_site_aniso_U_13
_atom_site_aniso_U_12
_atom_site_aniso_type_symbol
Re1 0.0358(2) 0.0364(2) 0.0352(2) -0.0039(1) 0.0021(1) 0.0013(1) Re
Cl1 0.077(1) 0.040(1) 0.071(1) 0.002(1) 0.022(1) -0.004(1) Cl
Cl2 0.043(1) 0.083(2) 0.073(1) 0.014(1) -0.007(1) 0.010(1) Cl
Cl3 0.045(1) 0.086(1) 0.042(1) -0.024(1) 0.0025(9) 0.007(1) Cl
Cl4 0.079(1) 0.075(1) 0.061(1) -0.014(1) 0.034(1) -0.013(1) Cl
O1 0.038(3) 0.048(3) 0.042(3) -0.002(2) -0.014(2) -0.000(2) O
O2 0.052(3) 0.036(3) 0.051(3) 0.000(2) -0.011(2) -0.008(2) O
O3 0.060(4) 0.070(4) 0.089(4) 0.018(3) -0.031(3) 0.001(3) O
O4 0.117(5) 0.039(3) 0.098(5) 0.020(3) -0.038(4) -0.016(3) O
As1 0.0378(4) 0.0402(4) 0.0326(4) 0.0023(3) 0.0028(3) -0.0006(3) As
C1 0.048(4) 0.046(4) 0.039(4) 0.000(3) -0.009(3) -0.001(3) C
C2 0.066(5) 0.054(5) 0.045(4) 0.005(4) -0.020(4) 0.000(4) C
C3 0.034(4) 0.042(4) 0.034(4) 0.005(3) 0.003(3) -0.006(3) C
C4 0.040(4) 0.060(5) 0.041(4) 0.005(4) 0.000(4) -0.006(3) C
C5 0.049(5) 0.074(5) 0.034(4) 0.006(4) 0.010(3) 0.003(4) C
C6 0.058(5) 0.068(5) 0.040(4) 0.006(4) -0.007(4) -0.011(4) C
C7 0.036(4) 0.083(6) 0.046(5) 0.007(4) -0.011(4) -0.012(4) C
C8 0.036(4) 0.065(5) 0.046(5) 0.009(4) 0.003(3) -0.004(4) C
C9 0.045(4) 0.051(5) 0.035(4) -0.004(3) 0.007(3) 0.001(4) C
C10 0.055(5) 0.062(6) 0.058(5) 0.001(4) 0.015(4) 0.003(4) C
C11 0.070(6) 0.092(8) 0.059(6) 0.001(5) 0.022(5) 0.023(5) C
C12 0.056(5) 0.104(8) 0.051(5) -0.005(6) 0.015(4) -0.014(6) C
C13 0.062(6) 0.083(7) 0.063(6) 0.014(5) 0.020(5) -0.025(5) C
C14 0.060(5) 0.056(5) 0.064(5) -0.005(4) 0.018(4) -0.010(4) C
C15 0.038(4) 0.036(4) 0.044(4) 0.012(3) 0.001(3) -0.000(3) C
C16 0.066(5) 0.045(4) 0.037(4) 0.011(3) 0.002(4) -0.000(4) C
C17 0.063(5) 0.073(6) 0.048(5) 0.030(5) 0.001(4) -0.005(5) C
C18 0.054(5) 0.080(6) 0.075(7) 0.031(6) 0.003(5) 0.017(5) C
C19 0.076(6) 0.065(6) 0.078(7) 0.001(5) 0.012(5) 0.025(5) C
C20 0.067(5) 0.046(4) 0.048(5) 0.002(4) 0.005(4) 0.014(4) C
C21 0.037(4) 0.036(4) 0.052(5) 0.002(3) 0.003(3) -0.001(3) C
C22 0.067(5) 0.052(5) 0.044(5) -0.013(4) -0.002(4) -0.012(4) C
C23 0.069(6) 0.075(6) 0.074(6) -0.026(5) -0.015(5) -0.004(5) C
C24 0.056(5) 0.049(5) 0.107(8) -0.021(6) 0.018(5) -0.012(4) C
C25 0.047(5) 0.048(5) 0.083(6) 0.002(5) 0.013(4) -0.005(4) C
C26 0.047(4) 0.046(4) 0.056(5) 0.003(4) 0.006(4) -0.000(4) C
As2 0.0362(4) 0.0355(4) 0.0342(4) -0.0011(3) 0.0008(3) -0.0028(3) As
C27 0.039(4) 0.037(4) 0.043(4) 0.004(3) 0.003(3) -0.000(3) C
C28 0.065(5) 0.087(6) 0.049(5) 0.019(5) -0.016(4) -0.033(5) C
C29 0.102(8) 0.093(7) 0.057(6) 0.034(5) -0.014(5) -0.036(6) C
C30 0.056(5) 0.065(5) 0.061(5) 0.022(4) 0.000(4) -0.015(4) C
C31 0.050(5) 0.071(6) 0.069(6) 0.011(5) -0.012(4) -0.029(4) C
C32 0.062(5) 0.067(5) 0.043(4) 0.016(4) -0.014(4) -0.030(4) C
C33 0.042(4) 0.041(4) 0.036(4) -0.003(3) 0.001(3) -0.001(3) C
C34 0.063(5) 0.047(5) 0.056(5) -0.008(4) 0.014(4) -0.001(4) C
C35 0.060(6) 0.096(8) 0.055(5) -0.006(5) 0.021(4) 0.002(5) C
C36 0.055(6) 0.089(8) 0.068(6) -0.023(6) 0.008(5) 0.029(5) C
C37 0.065(6) 0.055(5) 0.069(6) -0.007(5) -0.007(5) 0.024(5) C
C38 0.049(4) 0.043(4) 0.053(5) -0.003(4) -0.002(4) 0.004(4) C
C39 0.030(3) 0.037(4) 0.045(4) 0.001(3) -0.003(3) -0.006(3) C
C40 0.053(4) 0.043(4) 0.045(4) 0.002(4) 0.002(4) -0.013(4) C
C41 0.054(5) 0.057(5) 0.044(4) 0.002(4) -0.005(4) -0.009(4) C
C42 0.033(4) 0.054(5) 0.067(6) 0.026(4) 0.001(4) -0.001(3) C
C43 0.049(5) 0.033(4) 0.082(6) 0.003(4) 0.009(4) 0.003(3) C
C44 0.038(4) 0.038(4) 0.052(4) -0.005(3) 0.001(3) -0.001(3) C
C45 0.041(4) 0.045(4) 0.035(4) -0.004(3) 0.002(3) -0.001(3) C
C46 0.046(4) 0.057(5) 0.051(5) -0.012(4) 0.001(4) 0.005(4) C
C47 0.083(7) 0.063(5) 0.051(5) -0.018(4) 0.016(5) 0.003(5) C
C48 0.087(7) 0.066(6) 0.042(5) -0.022(4) 0.002(5) -0.026(5) C
C49 0.051(5) 0.091(7) 0.057(5) -0.008(5) -0.006(4) -0.028(5) C
C50 0.045(5) 0.070(5) 0.044(4) -0.011(4) 0.002(3) -0.011(4) C

loop_
_atom_site_label
_atom_site_occupancy
_atom_site_fract_x
_atom_site_fract_y
_atom_site_fract_z
_atom_site_U_iso_or_equiv
_atom_site_thermal_displace_type
_atom_site_type_symbol
_atom_site_calc_flag
_atom_site_calc_attached_atom
_atom_site_disorder_group
Re1 1.00 0.22277(1) 0.07257(2) 0.35593(1) 0.0361(1) Uani Re ? ? ?
Cl1 1.00 0.2531(1) 0.2702(2) 0.3439(1) 0.0633(8) Uani Cl ? ? ?
Cl2 1.00 0.13138(9) 0.0914(2) 0.2840(1) 0.0669(7) Uani Cl ? ? ?
Cl3 1.00 0.27173(8) 0.0176(2) 0.2589(1) 0.0583(7) Uani Cl ? ? ?
Cl4 1.00 0.1771(1) 0.1104(2) 0.4588(1) 0.0720(8) Uani Cl ? ? ?
O1 1.00 0.3008(2) 0.0351(4) 0.4178(2) 0.043(2) Uani O ? ? ?
O2 1.00 0.2101(2) -0.1033(4) 0.3747(3) 0.047(2) Uani O ? ? ?
O3 1.00 0.3536(3) -0.1147(5) 0.4707(3) 0.074(2) Uani O ? ? ?
O4 1.00 0.2553(3) -0.2618(5) 0.4265(3) 0.086(3) Uani O ? ? ?
As1 1.00 0.44317(3) 0.04600(6) 0.19147(4) 0.0371(3) Uani As1 ? ? ?
C1 1.00 0.3090(3) -0.0751(6) 0.4367(4) 0.044(2) Uani C1 ? ? ?
C2 1.00 0.2541(4) -0.1574(7) 0.4130(4) 0.056(3) Uani C2 ? ? ?
C3 1.00 0.4695(3) 0.0637(6) 0.2902(3) 0.037(2) Uani C3 ? ? ?
C4 1.00 0.4284(3) 0.0724(6) 0.3386(4) 0.047(3) Uani C4 ? ? ?
C5 1.00 0.4483(3) 0.0886(7) 0.4093(4) 0.053(3) Uani C5 ? ? ?
C6 1.00 0.5099(4) 0.0986(7) 0.4307(4) 0.056(3) Uani C6 ? ? ?
C7 1.00 0.5501(3) 0.0877(7) 0.3815(4) 0.055(3) Uani C7 ? ? ?
C8 1.00 0.5312(3) 0.0711(7) 0.3125(4) 0.050(3) Uani C8 ? ? ?
C9 1.00 0.5140(3) 0.0328(7) 0.1428(4) 0.044(2) Uani C9 ? ? ?
C10 1.00 0.5410(4) -0.0789(7) 0.1386(4) 0.059(3) Uani C10 ? ? ?
C11 1.00 0.5957(4) -0.0864(9) 0.1128(5) 0.074(3) Uani C11 ? ? ?
C12 1.00 0.6222(4) 0.013(1) 0.0892(4) 0.071(4) Uani C12 ? ? ?
C13 1.00 0.5954(4) 0.1234(9) 0.0920(5) 0.070(4) Uani C13 ? ? ?
C14 1.00 0.5408(4) 0.1322(8) 0.1197(4) 0.060(3) Uani C14 ? ? ?
C15 1.00 0.3974(3) 0.1811(6) 0.1549(4) 0.039(2) Uani C15 ? ? ?
C16 1.00 0.3879(3) 0.1992(6) 0.0827(4) 0.050(3) Uani C16 ? ? ?
C17 1.00 0.3508(4) 0.2901(8) 0.0561(4) 0.062(3) Uani C17 ? ? ?
C18 1.00 0.3234(4) 0.3619(9) 0.0997(5) 0.070(4) Uani C18 ? ? ?
C19 1.00 0.3322(4) 0.3444(8) 0.1716(5) 0.074(4) Uani C19 ? ? ?
C20 1.00 0.3689(3) 0.2536(7) 0.1995(4) 0.054(3) Uani C20 ? ? ?
C21 1.00 0.3932(3) -0.0932(6) 0.1759(4) 0.042(2) Uani C21 ? ? ?
C22 1.00 0.3628(4) -0.1116(7) 0.1105(4) 0.055(3) Uani C22 ? ? ?
C23 1.00 0.3222(4) -0.2035(9) 0.1003(5) 0.073(4) Uani C23 ? ? ?
C24 1.00 0.3119(4) -0.2760(8) 0.1553(6) 0.071(4) Uani C24 ? ? ?
C25 1.00 0.3426(3) -0.2602(7) 0.2193(5) 0.060(3) Uani C25 ? ? ?
C26 1.00 0.3840(3) -0.1679(6) 0.2317(4) 0.050(3) Uani C26 ? ? ?
As2 1.00 0.09045(3) 0.80834(6) 0.08455(3) 0.0356(2) Uani As2 ? ? ?
C27 1.00 0.1428(3) 0.9232(6) 0.0502(4) 0.040(2) Uani C27 ? ? ?
C28 1.00 0.1342(4) 0.9602(8) -0.0179(4) 0.068(3) Uani C28 ? ? ?
C29 1.00 0.1707(5) 1.0466(9) -0.0412(5) 0.085(4) Uani C29 ? ? ?
C30 1.00 0.2165(4) 1.0964(7) 0.0050(4) 0.061(3) Uani C30 ? ? ?
C31 1.00 0.2238(4) 1.0608(7) 0.0733(5) 0.064(3) Uani C31 ? ? ?
C32 1.00 0.1879(3) 0.9745(7) 0.0967(4) 0.058(3) Uani C32 ? ? ?
C33 1.00 0.0337(3) 0.8893(6) 0.1348(3) 0.040(2) Uani C33 ? ? ?
C34 1.00 -0.0071(3) 0.8254(7) 0.1700(4) 0.056(3) Uani C34 ? ? ?
C35 1.00 -0.0489(4) 0.884(1) 0.2047(5) 0.071(4) Uani C35 ? ? ?
C36 1.00 -0.0491(4) 1.007(1) 0.2057(5) 0.071(4) Uani C36 ? ? ?
C37 1.00 -0.0098(4) 1.0701(8) 0.1725(5) 0.064(3) Uani C37 ? ? ?
C38 1.00 0.0323(3) 1.0110(7) 0.1356(4) 0.049(3) Uani C38 ? ? ?
C39 1.00 0.1348(3) 0.6982(6) 0.1479(3) 0.038(2) Uani C39 ? ? ?
C40 1.00 0.1545(3) 0.7356(7) 0.2166(4) 0.047(2) Uani C40 ? ? ?
C41 1.00 0.1866(3) 0.6579(7) 0.2625(4) 0.052(3) Uani C41 ? ? ?
C42 1.00 0.1987(3) 0.5446(7) 0.2408(5) 0.052(3) Uani C42 ? ? ?
C43 1.00 0.1802(3) 0.5087(7) 0.1735(5) 0.055(3) Uani C43 ? ? ?
C44 1.00 0.1480(3) 0.5867(6) 0.1256(4) 0.043(2) Uani C44 ? ? ?
C45 1.00 0.0486(3) 0.7235(6) 0.0065(3) 0.041(2) Uani C45 ? ? ?
C46 1.00 0.0811(3) 0.6707(7) -0.0417(4) 0.052(3) Uani C46 ? ? ?
C47 1.00 0.0513(4) 0.6071(8) -0.0971(4) 0.066(3) Uani C47 ? ? ?
C48 1.00 -0.0109(4) 0.5963(8) -0.1037(4) 0.066(4) Uani C48 ? ? ?
C49 1.00 -0.0434(4) 0.6531(8) -0.0560(4) 0.067(3) Uani C49 ? ? ?
C50 1.00 -0.0139(3) 0.7153(7) -0.0007(4) 0.053(3) Uani C50 ? ? ?
H29 1.00 0.1650(5) 1.0716(9) -0.0896(5) 0.06 Uiso H ? C29 ?
H18 1.00 0.2972(4) 0.4243(9) 0.0800(5) 0.06 Uiso H ? C18 ?
H30 1.00 0.2425(4) 1.1561(7) -0.0111(4) 0.06 Uiso H ? C30 ?
H4 1.00 0.3859(3) 0.0679(6) 0.3228(4) 0.06 Uiso H ? C4 ?
H31 1.00 0.2541(4) 1.0980(7) 0.1060(5) 0.06 Uiso H ? C31 ?
H19 1.00 0.3128(4) 0.3965(8) 0.2019(5) 0.06 Uiso H ? C19 ?
H32 1.00 0.1943(3) 0.9478(7) 0.1448(4) 0.06 Uiso H ? C32 ?
H12 1.00 0.6603(4) 0.007(1) 0.0705(4) 0.06 Uiso H ? C12 ?
H20 1.00 0.3742(3) 0.2390(7) 0.2493(4) 0.06 Uiso H ? C20 ?
H34 1.00 -0.0049(3) 0.7401(7) 0.1706(4) 0.06 Uiso H ? C34 ?
H8 1.00 0.5596(3) 0.0652(7) 0.2784(4) 0.06 Uiso H ? C8 ?
H35 1.00 -0.0775(4) 0.840(1) 0.2280(5) 0.06 Uiso H ? C35 ?
H13 1.00 0.6148(4) 0.1925(9) 0.0755(5) 0.06 Uiso H ? C13 ?
H36 1.00 -0.0784(4) 1.047(1) 0.2306(5) 0.06 Uiso H ? C36 ?
H22 1.00 0.3702(4) -0.0603(7) 0.0722(4) 0.06 Uiso H ? C22 ?
H37 1.00 -0.0106(4) 1.1553(8) 0.1743(5) 0.06 Uiso H ? C37 ?
H6 1.00 0.5239(4) 0.1143(7) 0.4792(4) 0.06 Uiso H ? C6 ?
H38 1.00 0.0600(3) 1.0546(7) 0.1104(4) 0.06 Uiso H ? C38 ?
H23 1.00 0.3009(4) -0.2177(9) 0.0544(5) 0.06 Uiso H ? C23 ?
H14 1.00 0.5207(4) 0.2076(8) 0.1217(4) 0.06 Uiso H ? C14 ?
H40 1.00 0.1455(3) 0.8146(7) 0.2314(4) 0.06 Uiso H ? C40 ?
H24 1.00 0.2825(4) -0.3386(8) 0.1482(6) 0.06 Uiso H ? C24 ?
H41 1.00 0.2011(3) 0.6838(7) 0.3093(4) 0.06 Uiso H ? C41 ?
H5 1.00 0.4199(3) 0.0916(7) 0.4435(4) 0.06 Uiso H ? C5 ?
H42 1.00 0.2199(3) 0.4904(7) 0.2738(5) 0.06 Uiso H ? C42 ?
H25 1.00 0.3358(3) -0.3125(7) 0.2573(5) 0.06 Uiso H ? C25 ?
H43 1.00 0.1893(3) 0.4299(7) 0.1586(5) 0.06 Uiso H ? C43 ?
H10 1.00 0.5211(4) -0.1484(7) 0.1540(4) 0.06 Uiso H ? C10 ?
H44 1.00 0.1358(3) 0.5634(6) 0.0777(4) 0.06 Uiso H ? C44 ?
H26 1.00 0.4065(3) -0.1561(6) 0.2772(4) 0.06 Uiso H ? C26 ?
H16 1.00 0.4075(3) 0.1481(6) 0.0521(4) 0.06 Uiso H ? C16 ?
H46 1.00 0.1244(3) 0.6789(7) -0.0368(4) 0.06 Uiso H ? C46 ?
H7 1.00 0.5927(3) 0.0905(7) 0.3967(4) 0.06 Uiso H ? C7 ?
H47 1.00 0.0739(4) 0.5698(8) -0.1310(4) 0.06 Uiso H ? C47 ?
H17 1.00 0.3446(4) 0.3034(8) 0.0061(4) 0.06 Uiso H ? C17 ?
H48 1.00 -0.0313(4) 0.5491(8) -0.1411(4) 0.06 Uiso H ? C48 ?
H28 1.00 0.1025(4) 0.9253(8) -0.0498(4) 0.06 Uiso H ? C28 ?
H49 1.00 -0.0868(4) 0.6484(8) -0.0621(4) 0.06 Uiso H ? C49 ?
H11 1.00 0.6156(4) -0.1618(9) 0.1104(5) 0.06 Uiso H ? C11 ?
H50 1.00 -0.0363(3) 0.7534(7) 0.0331(4) 0.06 Uiso H ? C50 ?

loop_
_atom_type_symbol
_atom_type_description
_atom_type_oxidation_number
_atom_type_number_in_cell
_atom_type_scat_dispersion_real
_atom_type_scat_dispersion_imag
_atom_type_scat_source
C Carbon 0 200 0.0020 0.0020 Internat_Tables_Vol_IV_Table_2.3.1
H Hydrogen 0 160 0.0000 0.0000 Internat_Tables_Vol_IV_Table_2.3.1
O Oxygen 0 16 0.0080 0.0060 Internat_Tables_Vol_IV_Table_2.3.1
Cl Chlorine 0 16 0.1320 0.1590 Internat_Tables_Vol_IV_Table_2.3.1
As Arsenic 0 8 -0.0300 2.0070 Internat_Tables_Vol_IV_Table_2.3.1
Re Rhenium 0 4 -1.5980 7.2320 Internat_Tables_Vol_IV_Table_2.3.1

loop_
_diffrn_attenuator_code
_diffrn_attenuator_scale
? ?

loop_
_geom_angle_atom_site_label_1
_geom_angle_atom_site_label_2
_geom_angle_atom_site_label_3
_geom_angle
_geom_angle_site_symmetry_1
_geom_angle_site_symmetry_2
_geom_angle_site_symmetry_3
_geom_angle_publ_flag
O1 Re1 O2 79.8(2) . . . .
Cl4 Re1 O2 87.0(2) . . . .
Cl4 Re1 O1 88.5(1) . . . .
Cl3 Re1 O2 88.2(1) . . . .
Cl3 Re1 O1 87.8(1) . . . .
Cl3 Re1 Cl4 174.39(7) . . . .
Cl2 Re1 O2 93.6(2) . . . .
Cl2 Re1 O1 173.2(1) . . . .
Cl2 Re1 Cl4 92.54(8) . . . .
Cl2 Re1 Cl3 90.66(7) . . . .
Cl1 Re1 O2 170.7(1) . . . .
Cl1 Re1 O1 91.0(1) . . . .
Cl1 Re1 Cl4 93.84(8) . . . .
Cl1 Re1 Cl3 90.43(8) . . . .
Cl1 Re1 Cl2 95.65(8) . . . .
Re1 O1 C1 116.4(4) . . . .
Re1 O2 C2 116.2(5) . . . .
C15 As1 C21 108.4(3) . . . .
C9 As1 C21 110.7(3) . . . .
C9 As1 C15 108.4(3) . . . .
C3 As1 C21 110.0(3) . . . .
C3 As1 C15 111.4(3) . . . .
C3 As1 C9 107.9(3) . . . .
O1 C1 O3 125.7(7) . . . .
O3 C1 C2 120.3(7) . . . .
O1 C1 C2 113.9(6) . . . .
O4 C2 C1 121.4(7) . . . .
O2 C2 C1 113.5(6) . . . .
O2 C2 O4 124.9(7) . . . .
As1 C3 C8 119.0(5) . . . .
As1 C3 C4 120.9(5) . . . .
C4 C3 C8 120.0(6) . . . .
C3 C4 C5 120.0(7) . . . .
C4 C5 C6 119.5(7) . . . .
C5 C6 C7 119.3(7) . . . .
C6 C7 C8 121.6(7) . . . .
C3 C8 C7 119.5(7) . . . .
As1 C9 C14 120.3(6) . . . .
As1 C9 C10 118.6(6) . . . .
C10 C9 C14 120.7(7) . . . .
C9 C10 C11 118.8(8) . . . .
C10 C11 C12 120.2(9) . . . .
C11 C12 C13 121(1) . . . .
C12 C13 C14 118.8(8) . . . .
C9 C14 C13 120.0(8) . . . .
As1 C15 C20 120.4(5) . . . .
As1 C15 C16 119.6(5) . . . .
C16 C15 C20 119.7(7) . . . .
C15 C16 C17 119.6(7) . . . .
C16 C17 C18 120.6(8) . . . .
C17 C18 C19 120.3(9) . . . .
C18 C19 C20 120.2(8) . . . .
C15 C20 C19 119.6(7) . . . .
As1 C21 C26 120.4(5) . . . .
As1 C21 C22 118.8(5) . . . .
C22 C21 C26 120.5(7) . . . .
C21 C22 C23 119.6(7) . . . .
C22 C23 C24 120.3(8) . . . .
C23 C24 C25 120(1) . . . .
C24 C25 C26 120.8(8) . . . .
C21 C26 C25 118.3(7) . . . .
C39 As2 C45 109.7(3) . . . .
C33 As2 C45 109.8(3) . . . .
C33 As2 C39 108.2(3) . . . .
C27 As2 C45 109.3(3) . . . .
C27 As2 C39 111.3(3) . . . .
C27 As2 C33 108.5(3) . . . .
As2 C27 C32 119.1(5) . . . .
As2 C27 C28 120.9(6) . . . .
C28 C27 C32 119.9(7) . . . .
C27 C28 C29 120.2(8) . . . .
C28 C29 C30 120.0(9) . . . .
C29 C30 C31 119.4(8) . . . .
C30 C31 C32 120.9(8) . . . .
C27 C32 C31 119.6(7) . . . .
As2 C33 C38 120.1(5) . . . .
As2 C33 C34 120.3(5) . . . .
C34 C33 C38 119.6(7) . . . .
C33 C34 C35 119.9(7) . . . .
C34 C35 C36 119.6(9) . . . .
C35 C36 C37 121.2(9) . . . .
C36 C37 C38 119.8(8) . . . .
C33 C38 C37 119.8(7) . . . .
As2 C39 C44 120.5(5) . . . .
As2 C39 C40 118.6(5) . . . .
C40 C39 C44 120.9(6) . . . .
C39 C40 C41 119.3(6) . . . .
C40 C41 C42 120.1(7) . . . .
C41 C42 C43 120.6(7) . . . .
C42 C43 C44 120.4(8) . . . .
C39 C44 C43 118.7(6) . . . .
As2 C45 C50 120.2(5) . . . .
As2 C45 C46 119.3(5) . . . .
C46 C45 C50 120.5(7) . . . .
C45 C46 C47 119.6(7) . . . .
C46 C47 C48 120.2(8) . . . .
C47 C48 C49 119.6(8) . . . .
C48 C49 C50 120.3(8) . . . .
C45 C50 C49 119.8(7) . . . .

loop_
_geom_bond_atom_site_label_1
_geom_bond_atom_site_label_2
_geom_bond_distance
_geom_bond_site_symmetry_1
_geom_bond_site_symmetry_2
_geom_bond_publ_flag
Re1 Cl1 2.341(2) . . .
Re1 Cl2 2.329(2) . . .
Re1 Cl3 2.338(2) . . .
Re1 Cl4 2.350(2) . . .
Re1 O1 2.028(4) . . .
Re1 O2 2.035(5) . . .
O1 C1 1.298(8) . . .
O2 C2 1.303(9) . . .
O3 C1 1.206(9) . . .
O4 C2 1.20(1) . . .
As1 C3 1.920(6) . . .
As1 C9 1.924(8) . . .
As1 C15 1.915(6) . . .
As1 C21 1.922(6) . . .
C1 C2 1.56(1) . . .
C3 C4 1.38(1) . . .
C3 C8 1.391(9) . . .
C4 C5 1.38(1) . . .
C5 C6 1.39(1) . . .
C6 C7 1.37(1) . . .
C7 C8 1.35(1) . . .
C9 C10 1.40(1) . . .
C9 C14 1.36(1) . . .
C10 C11 1.37(1) . . .
C11 C12 1.37(1) . . .
C12 C13 1.38(1) . . .
C13 C14 1.38(1) . . .
C15 C16 1.39(1) . . .
C15 C20 1.38(1) . . .
C16 C17 1.37(1) . . .
C17 C18 1.35(1) . . .
C18 C19 1.38(1) . . .
C19 C20 1.37(1) . . .
C21 C22 1.36(1) . . .
C21 C26 1.39(1) . . .
C22 C23 1.37(1) . . .
C23 C24 1.37(1) . . .
C24 C25 1.34(1) . . .
C25 C26 1.39(1) . . .
As2 C27 1.905(7) . . .
As2 C33 1.904(7) . . .
As2 C39 1.923(6) . . .
As2 C45 1.919(6) . . .
C27 C28 1.36(1) . . .
C27 C32 1.39(1) . . .
C28 C29 1.37(1) . . .
C29 C30 1.39(1) . . .
C30 C31 1.36(1) . . .
C31 C32 1.37(1) . . .
C33 C34 1.39(1) . . .
C33 C38 1.37(1) . . .
C34 C35 1.37(1) . . .
C35 C36 1.38(2) . . .
C36 C37 1.34(1) . . .
C37 C38 1.40(1) . . .
C39 C40 1.398(9) . . .
C39 C44 1.368(9) . . .
C40 C41 1.38(1) . . .
C41 C42 1.38(1) . . .
C42 C43 1.36(1) . . .
C43 C44 1.40(1) . . .
C45 C46 1.37(1) . . .
C45 C50 1.38(1) . . .
C46 C47 1.38(1) . . .
C47 C48 1.38(1) . . .
C48 C49 1.38(1) . . .
C49 C50 1.37(1) . . .
